data_2213438
loop_
_publ_author_name
'Wu, Qiao-Lin'
'Ye, Ling'
'Li, Bao'
'Mu, Ying'

_publ_section_title
\m-Oxido-bis({\h^5^-1-[3,5-bis(trifluoromethyl)phenyl]-2,3,4,5-tetramethylcyclopentadienyl}dichloridotitanium(IV))
_journal_coeditor_code LH2331
_journal_issue 5
_journal_name_full 'Acta Crystallographica Section E'
_journal_page_first m1194
_journal_page_last m1195
_journal_paper_doi 10.1107/S1600536807013360
_journal_volume 63
_journal_year 2007
_chemical_formula_iupac '[Ti2 (C17 H15 F6)2 Cl4 O]'
_chemical_formula_moiety 'C34 H30 Cl4 F12 O Ti2'
_chemical_formula_sum 'C34 H30 Cl4 F12 O Ti2'
_chemical_formula_weight 920.18
_chemical_name_systematic
;
\m-Oxido-bis(dichlorido{\h^5^-2,3,4,5-tetramethyl-1-[3,5-
bis(trifluoromethyl)phenyl]cyclopentadienyl}titanium(IV))
;
_space_group_IT_number 2
_symmetry_cell_setting triclinic
_symmetry_space_group_name_Hall '-P 1'
_symmetry_space_group_name_H-M 'P -1'
_atom_sites_solution_hydrogens geom
_atom_sites_solution_primary direct
_atom_sites_solution_secondary difmap
_audit_creation_method SHELXL-97
_cell_angle_alpha 78.63(3)
_cell_angle_beta 71.28(3)
_cell_angle_gamma 69.52(3)
_cell_formula_units_Z 1
_cell_length_a 8.6637(17)
_cell_length_b 10.551(2)
_cell_length_c 11.630(2)
_cell_measurement_reflns_used 7837
_cell_measurement_temperature 293(2)
_cell_measurement_theta_max 55.02
_cell_measurement_theta_min 7.19
_cell_volume 938.9(4)
_computing_cell_refinement RAPID-AUTO
_computing_data_collection 'RAPID-AUTO (Rigaku, 1998)'
_computing_data_reduction 'CrystalStructure (Rigaku/MSC and Rigaku, 2002)'
_computing_molecular_graphics 'SHELXTL (Bruker, 1997)'
_computing_publication_material SHELXL97
_computing_structure_refinement 'SHELXL97 (Sheldrick, 1997)'
_computing_structure_solution 'SHELXS97 (Sheldrick, 1997)'
_diffrn_ambient_temperature 293(2)
_diffrn_measured_fraction_theta_full 0.989
_diffrn_measured_fraction_theta_max 0.989
_diffrn_measurement_device_type 'Rigaku R-AXIS RAPID'
_diffrn_measurement_method \w
_diffrn_radiation_monochromator graphite
_diffrn_radiation_source 'fine-focus sealed tube'
_diffrn_radiation_type MoK\a
_diffrn_radiation_wavelength 0.71073
_diffrn_reflns_av_R_equivalents 0.0167
_diffrn_reflns_av_sigmaI/netI 0.0216
_diffrn_reflns_limit_h_max 11
_diffrn_reflns_limit_h_min -11
_diffrn_reflns_limit_k_max 13
_diffrn_reflns_limit_k_min -11
_diffrn_reflns_limit_l_max 15
_diffrn_reflns_limit_l_min -15
_diffrn_reflns_number 9309
_diffrn_reflns_theta_full 27.48
_diffrn_reflns_theta_max 27.48
_diffrn_reflns_theta_min 3.60
_diffrn_standards_decay_% 0
_diffrn_standards_interval_count 0
_diffrn_standards_interval_time 0
_diffrn_standards_number 0
_exptl_absorpt_coefficient_mu 0.798
_exptl_absorpt_correction_T_max 0.8632
_exptl_absorpt_correction_T_min 0.8075
_exptl_absorpt_correction_type multi-scan
_exptl_absorpt_process_details '(ABSCOR; Higashi, 1995)'
_exptl_crystal_colour red
_exptl_crystal_density_diffrn 1.627
_exptl_crystal_density_method 'not measured'
_exptl_crystal_description block
_exptl_crystal_F_000 462
_exptl_crystal_size_max 0.28
_exptl_crystal_size_mid 0.24
_exptl_crystal_size_min 0.19
_refine_diff_density_max 1.021
_refine_diff_density_min -0.769
_refine_ls_extinction_method none
_refine_ls_goodness_of_fit_ref 1.063
_refine_ls_hydrogen_treatment constr
_refine_ls_matrix_type full
_refine_ls_number_parameters 273
_refine_ls_number_reflns 4265
_refine_ls_number_restraints 54
_refine_ls_restrained_S_all 1.092
_refine_ls_R_factor_all 0.0578
_refine_ls_R_factor_gt 0.0494
_refine_ls_shift/su_max 0.002
_refine_ls_shift/su_mean 0.000
_refine_ls_structure_factor_coef Fsqd
_refine_ls_weighting_details 'calc w=1/[\s^2^(Fo^2^)+(0.0682P)^2^+1.1255P] where P=(Fo^2^+2Fc^2^)/3'
_refine_ls_weighting_scheme calc
_refine_ls_wR_factor_gt 0.1314
_refine_ls_wR_factor_ref 0.1371
_reflns_number_gt 3604
_reflns_number_total 4265
_reflns_threshold_expression I>2\s(I)
_cod_data_source_file lh2331.cif
_cod_data_source_block I
_cod_depositor_comments
;
The following automatic conversions were performed:
'_symmetry_cell_setting' value 'Triclinic' changed to 'triclinic'
according to '/home/saulius/struct/CIF-dictionaries/cif_core.dic'
dictionary named 'cif_core.dic' version 2.4.1 from 2010-06-29.

Automatic conversion script
Id: cif_fix_enum 1527 2010-12-29 10:47:43Z saulius 

The following automatic conversions were performed:

'_symmetry_cell_setting' value 'Triclinic' changed to 'triclinic'
according to /home/saulius/struct/CIF-dictionaries/cif_core.dic
dictionary named 'cif_core.dic' version 2.4.1 from 2010-06-29.

Automatic conversion script
Id: cif_fix_values 1715 2011-07-08 13:25:40Z adriana 
;
_cod_database_code 2213438
_cod_database_fobs_code 2213438

loop_
_symmetry_equiv_pos_as_xyz
'x, y, z'
'-x, -y, -z'

loop_
_atom_site_type_symbol
_atom_site_label
_atom_site_fract_x
_atom_site_fract_y
_atom_site_fract_z
_atom_site_U_iso_or_equiv
_atom_site_adp_type
_atom_site_calc_flag
_atom_site_refinement_flags
_atom_site_occupancy
_atom_site_disorder_assembly
_atom_site_disorder_group
Ti Ti1 0.54968(5) 0.84204(4) 0.59532(4) 0.02522(14) Uani d . 1 . .
Cl Cl1 0.83760(10) 0.76724(9) 0.54386(12) 0.0629(3) Uani d . 1 . .
Cl Cl2 0.47997(13) 0.91446(10) 0.78012(7) 0.0534(2) Uani d . 1 . .
F F1 -0.0596(7) 1.2372(5) 0.7544(6) 0.0615(16) Uani d PU 0.553(12) A 1
F F2 -0.1350(10) 1.1969(6) 0.9500(5) 0.0722(17) Uani d PU 0.553(12) A 1
F F3 -0.3060(8) 1.2167(6) 0.8442(7) 0.0693(16) Uani d PU 0.553(12) A 1
F F1' -0.2680(10) 1.2354(7) 0.7981(8) 0.069(2) Uani d PU 0.447(12) A 2
F F2' -0.0204(9) 1.2279(7) 0.8010(8) 0.069(2) Uani d PU 0.447(12) A 2
F F3' -0.2078(11) 1.1887(6) 0.9661(6) 0.0640(19) Uani d PU 0.447(12) A 2
F F4 -0.3655(3) 0.7703(4) 1.0341(3) 0.1030(11) Uani d . 1 . .
F F5 -0.2117(5) 0.6134(4) 0.9194(3) 0.1001(11) Uani d . 1 . .
F F6 -0.1357(4) 0.6334(3) 1.0667(3) 0.0877(9) Uani d . 1 . .
O O1 0.5000 1.0000 0.5000 0.0374(6) Uani d S 1 . .
C C1 0.3134(3) 0.7572(3) 0.6592(2) 0.0274(5) Uani d . 1 . .
C C2 0.4523(3) 0.6488(3) 0.6914(3) 0.0319(6) Uani d . 1 . .
C C3 0.5792(3) 0.6100(3) 0.5820(3) 0.0339(6) Uani d . 1 . .
C C4 0.5222(3) 0.6938(3) 0.4825(3) 0.0322(6) Uani d . 1 . .
C C5 0.3558(3) 0.7829(3) 0.5298(2) 0.0280(5) Uani d . 1 . .
C C6 0.1459(3) 0.8215(3) 0.7447(2) 0.0305(5) Uani d . 1 . .
C C7 0.0811(3) 0.9612(3) 0.7533(3) 0.0334(6) Uani d . 1 . .
H H7 0.1434 1.0175 0.7040 0.040 Uiso calc R 1 . .
C C8 -0.0753(4) 1.0167(3) 0.8349(3) 0.0385(6) Uani d . 1 A .
C C9 -0.1711(4) 0.9350(4) 0.9087(3) 0.0441(7) Uani d . 1 . .
H H9 -0.2758 0.9726 0.9637 0.053 Uiso calc R 1 . .
C C10 -0.1087(4) 0.7973(4) 0.8991(3) 0.0412(7) Uani d . 1 . .
C C11 0.0493(4) 0.7398(3) 0.8180(3) 0.0366(6) Uani d . 1 . .
H H11 0.0902 0.6464 0.8131 0.044 Uiso calc R 1 . .
C C12 -0.1399(4) 1.1660(4) 0.8473(3) 0.0488(8) Uani d . 1 . .
C C13 -0.2063(5) 0.7049(5) 0.9795(4) 0.0593(10) Uani d . 1 . .
C C14 0.4597(5) 0.5868(3) 0.8178(3) 0.0450(7) Uani d . 1 . .
H H14A 0.4183 0.5097 0.8374 0.068 Uiso calc R 1 . .
H H14B 0.3896 0.6527 0.8749 0.068 Uiso calc R 1 . .
H H14C 0.5760 0.5583 0.8220 0.068 Uiso calc R 1 . .
C C15 0.7420(4) 0.4938(3) 0.5718(4) 0.0530(9) Uani d . 1 . .
H H15A 0.7824 0.4844 0.6418 0.079 Uiso calc R 1 . .
H H15B 0.8270 0.5109 0.4993 0.079 Uiso calc R 1 . .
H H15C 0.7210 0.4114 0.5679 0.079 Uiso calc R 1 . .
C C16 0.6179(5) 0.6865(4) 0.3502(3) 0.0491(8) Uani d . 1 . .
H H16A 0.7352 0.6791 0.3395 0.074 Uiso calc R 1 . .
H H16B 0.5665 0.7673 0.3039 0.074 Uiso calc R 1 . .
H H16C 0.6132 0.6084 0.3223 0.074 Uiso calc R 1 . .
C C17 0.2401(4) 0.8775(3) 0.4569(3) 0.0356(6) Uani d . 1 . .
H H17A 0.1690 0.8319 0.4446 0.053 Uiso calc R 1 . .
H H17B 0.3077 0.9055 0.3793 0.053 Uiso calc R 1 . .
H H17C 0.1692 0.9558 0.5000 0.053 Uiso calc R 1 . .

loop_
_atom_site_aniso_label
_atom_site_aniso_U_11
_atom_site_aniso_U_22
_atom_site_aniso_U_33
_atom_site_aniso_U_12
_atom_site_aniso_U_13
_atom_site_aniso_U_23
Ti1 0.0230(2) 0.0207(2) 0.0312(3) -0.00819(17) -0.00597(17) -0.00048(17)
Cl1 0.0246(4) 0.0371(4) 0.1213(9) -0.0089(3) -0.0104(4) -0.0125(5)
Cl2 0.0719(6) 0.0629(5) 0.0369(4) -0.0371(5) -0.0099(4) -0.0088(4)
F1 0.0629(18) 0.0562(17) 0.0598(18) -0.0151(10) -0.0133(10) -0.0055(9)
F2 0.0760(19) 0.0726(19) 0.0723(19) -0.0224(11) -0.0228(11) -0.0131(10)
F3 0.0639(18) 0.0675(18) 0.0705(19) -0.0159(10) -0.0168(10) -0.0043(10)
F1' 0.069(2) 0.067(2) 0.067(2) -0.0166(11) -0.0203(11) -0.0039(10)
F2' 0.069(2) 0.066(2) 0.071(2) -0.0217(11) -0.0164(11) -0.0094(10)
F3' 0.066(2) 0.063(2) 0.062(2) -0.0190(11) -0.0139(11) -0.0104(10)
F4 0.0465(14) 0.118(2) 0.105(2) -0.0329(15) 0.0220(14) 0.0209(19)
F5 0.116(2) 0.127(3) 0.086(2) -0.098(2) -0.0060(18) 0.0006(18)
F6 0.0850(19) 0.109(2) 0.0676(16) -0.0521(17) -0.0226(14) 0.0399(15)
O1 0.0467(16) 0.0258(13) 0.0443(16) -0.0152(12) -0.0184(13) 0.0039(12)
C1 0.0254(12) 0.0234(12) 0.0322(13) -0.0113(10) -0.0030(10) -0.0013(10)
C2 0.0303(13) 0.0229(12) 0.0406(15) -0.0106(10) -0.0070(11) 0.0011(10)
C3 0.0275(13) 0.0217(12) 0.0489(16) -0.0086(10) -0.0035(11) -0.0049(11)
C4 0.0297(13) 0.0286(13) 0.0380(15) -0.0125(11) -0.0007(11) -0.0108(11)
C5 0.0266(12) 0.0252(12) 0.0340(13) -0.0122(10) -0.0047(10) -0.0054(10)
C6 0.0252(12) 0.0340(14) 0.0304(13) -0.0109(10) -0.0027(10) -0.0037(11)
C7 0.0277(13) 0.0347(14) 0.0331(14) -0.0090(11) -0.0031(11) -0.0027(11)
C8 0.0307(14) 0.0442(17) 0.0342(15) -0.0049(12) -0.0066(11) -0.0059(12)
C9 0.0282(14) 0.062(2) 0.0337(15) -0.0105(14) 0.0002(11) -0.0061(14)
C10 0.0306(14) 0.058(2) 0.0332(15) -0.0209(14) -0.0022(11) 0.0019(13)
C11 0.0320(14) 0.0387(15) 0.0366(15) -0.0154(12) -0.0032(11) 0.0000(12)
C12 0.0426(17) 0.0487(19) 0.0434(18) 0.0006(14) -0.0058(14) -0.0153(15)
C13 0.0445(19) 0.083(3) 0.048(2) -0.037(2) -0.0013(16) 0.0103(19)
C14 0.0496(18) 0.0352(16) 0.0481(18) -0.0157(14) -0.0163(14) 0.0106(13)
C15 0.0352(16) 0.0241(14) 0.088(3) -0.0009(12) -0.0093(16) -0.0086(16)
C16 0.0462(18) 0.054(2) 0.0428(18) -0.0188(16) 0.0052(14) -0.0190(15)
C17 0.0365(14) 0.0350(14) 0.0409(15) -0.0155(12) -0.0139(12) -0.0022(12)

loop_
_atom_type_symbol
_atom_type_description
_atom_type_scat_dispersion_real
_atom_type_scat_dispersion_imag
_atom_type_scat_source
C C 0.0033 0.0016 'International Tables Vol C Tables 4.2.6.8 and 6.1.1.4'
H H 0.0000 0.0000 'International Tables Vol C Tables 4.2.6.8 and 6.1.1.4'
O O 0.0106 0.0060 'International Tables Vol C Tables 4.2.6.8 and 6.1.1.4'
F F 0.0171 0.0103 'International Tables Vol C Tables 4.2.6.8 and 6.1.1.4'
Cl Cl 0.1484 0.1585 'International Tables Vol C Tables 4.2.6.8 and 6.1.1.4'
Ti Ti 0.2776 0.4457 'International Tables Vol C Tables 4.2.6.8 and 6.1.1.4'

loop_
_geom_angle_atom_site_label_1
_geom_angle_atom_site_label_2
_geom_angle_atom_site_label_3
_geom_angle_site_symmetry_3
_geom_angle
_geom_angle_publ_flag
O1 Ti1 Cl1 . 103.97(5) yes
O1 Ti1 Cl2 . 102.20(4) yes
Cl1 Ti1 Cl2 . 103.15(6) yes
O1 Ti1 C4 . 100.56(8) n
Cl1 Ti1 C4 . 95.33(8) n
Cl2 Ti1 C4 . 146.06(8) n
O1 Ti1 C5 . 86.88(7) ?
Cl1 Ti1 C5 . 130.27(7) ?
Cl2 Ti1 C5 . 122.03(7) ?
C4 Ti1 C5 . 35.15(9) ?
O1 Ti1 C1 . 109.52(7) ?
Cl1 Ti1 C1 . 140.20(7) ?
Cl2 Ti1 C1 . 90.35(8) ?
C4 Ti1 C1 . 58.25(9) ?
C5 Ti1 C1 . 35.13(9) ?
O1 Ti1 C3 . 135.31(8) ?
Cl1 Ti1 C3 . 83.67(8) ?
Cl2 Ti1 C3 . 119.08(9) ?
C4 Ti1 C3 . 34.85(11) ?
C5 Ti1 C3 . 57.86(10) ?
C1 Ti1 C3 . 57.41(9) ?
O1 Ti1 C2 . 143.40(7) ?
Cl1 Ti1 C2 . 107.02(8) ?
Cl2 Ti1 C2 . 89.30(8) ?
C4 Ti1 C2 . 57.87(10) ?
C5 Ti1 C2 . 58.17(10) ?
C1 Ti1 C2 . 34.91(9) ?
C3 Ti1 C2 . 34.07(10) ?
Ti1 O1 Ti1 2_676 180 y
C5 C1 C2 . 108.4(2) ?
C5 C1 C6 . 125.4(2) ?
C2 C1 C6 . 125.9(2) ?
C5 C1 Ti1 . 72.02(14) ?
C2 C1 Ti1 . 74.39(15) ?
C6 C1 Ti1 . 124.64(18) ?
C3 C2 C1 . 107.3(2) ?
C3 C2 C14 . 126.4(3) ?
C1 C2 C14 . 126.3(3) ?
C3 C2 Ti1 . 72.60(15) ?
C1 C2 Ti1 . 70.70(14) ?
C14 C2 Ti1 . 122.9(2) ?
C2 C3 C4 . 108.7(2) ?
C2 C3 C15 . 125.6(3) ?
C4 C3 C15 . 125.6(3) ?
C2 C3 Ti1 . 73.33(16) ?
C4 C3 Ti1 . 70.35(15) ?
C15 C3 Ti1 . 125.2(2) ?
C5 C4 C3 . 108.1(2) ?
C5 C4 C16 . 125.6(3) ?
C3 C4 C16 . 126.2(3) ?
C5 C4 Ti1 . 72.73(15) ?
C3 C4 Ti1 . 74.80(16) ?
C16 C4 Ti1 . 120.0(2) ?
C4 C5 C1 . 107.5(2) ?
C4 C5 C17 . 126.2(3) ?
C1 C5 C17 . 126.2(2) ?
C4 C5 Ti1 . 72.12(15) ?
C1 C5 Ti1 . 72.85(15) ?
C17 C5 Ti1 . 124.61(18) ?
C11 C6 C7 . 118.7(3) ?
C11 C6 C1 . 118.9(3) ?
C7 C6 C1 . 122.4(2) ?
C8 C7 C6 . 120.5(3) ?
C8 C7 H7 . 119.8 ?
C6 C7 H7 . 119.8 ?
C7 C8 C9 . 120.8(3) ?
C7 C8 C12 . 120.0(3) ?
C9 C8 C12 . 119.1(3) ?
C10 C9 C8 . 118.8(3) ?
C10 C9 H9 . 120.6 ?
C8 C9 H9 . 120.6 ?
C9 C10 C11 . 120.9(3) ?
C9 C10 C13 . 120.5(3) ?
C11 C10 C13 . 118.5(3) ?
C6 C11 C10 . 120.3(3) ?
C6 C11 H11 . 119.9 ?
C10 C11 H11 . 119.9 ?
F2 C12 F2' . 81.8(5) ?
F2 C12 F1' . 121.2(5) ?
F2' C12 F1' . 106.5(5) ?
F2 C12 F1 . 108.8(5) ?
F1' C12 F1 . 80.3(5) ?
F2' C12 F3' . 107.2(5) ?
F1' C12 F3' . 103.5(5) ?
F1 C12 F3' . 129.8(5) ?
F2 C12 F3 . 106.7(4) ?
F2' C12 F3 . 126.8(5) ?
F1 C12 F3 . 103.9(4) ?
F3' C12 F3 . 83.5(4) ?
F2 C12 C8 . 113.6(4) ?
F2' C12 C8 . 114.0(4) ?
F1' C12 C8 . 114.7(4) ?
F1 C12 C8 . 113.2(3) ?
F3' C12 C8 . 110.2(4) ?
F3 C12 C8 . 109.8(4) ?
F4 C13 F5 . 106.9(4) ?
F4 C13 F6 . 106.4(3) ?
F5 C13 F6 . 104.8(4) ?
F4 C13 C10 . 113.1(4) ?
F5 C13 C10 . 112.6(3) ?
F6 C13 C10 . 112.4(3) ?
C2 C14 H14A . 109.5 ?
C2 C14 H14B . 109.5 ?
H14A C14 H14B . 109.5 ?
C2 C14 H14C . 109.5 ?
H14A C14 H14C . 109.5 ?
H14B C14 H14C . 109.5 ?
C3 C15 H15A . 109.5 ?
C3 C15 H15B . 109.5 ?
H15A C15 H15B . 109.5 ?
C3 C15 H15C . 109.5 ?
H15A C15 H15C . 109.5 ?
H15B C15 H15C . 109.5 ?
C4 C16 H16A . 109.5 ?
C4 C16 H16B . 109.5 ?
H16A C16 H16B . 109.5 ?
C4 C16 H16C . 109.5 ?
H16A C16 H16C . 109.5 ?
H16B C16 H16C . 109.5 ?
C5 C17 H17A . 109.5 ?
C5 C17 H17B . 109.5 ?
H17A C17 H17B . 109.5 ?
C5 C17 H17C . 109.5 ?
H17A C17 H17C . 109.5 ?
H17B C17 H17C . 109.5 ?

loop_
_geom_bond_atom_site_label_1
_geom_bond_atom_site_label_2
_geom_bond_site_symmetry_2
_geom_bond_distance
_geom_bond_publ_flag
Ti1 O1 . 1.8077(8) y
Ti1 Cl1 . 2.2481(11) y
Ti1 Cl2 . 2.2492(11) y
Ti1 C4 . 2.344(3) y
Ti1 C5 . 2.352(3) y
Ti1 C1 . 2.363(3) y
Ti1 C3 . 2.402(3) y
Ti1 C2 . 2.412(3) y
F1 C12 . 1.334(6) n
F2 C12 . 1.315(6) n
F3 C12 . 1.358(6) n
F1' C12 . 1.330(8) ?
F2' C12 . 1.328(7) ?
F3' C12 . 1.350(7) ?
F4 C13 . 1.314(5) n
F5 C13 . 1.320(5) n
F6 C13 . 1.321(5) n
O1 Ti1 2_676 1.8077(8) ?
C1 C5 . 1.423(4) ?
C1 C2 . 1.433(4) ?
C1 C6 . 1.486(4) ?
C2 C3 . 1.410(4) ?
C2 C14 . 1.498(4) ?
C3 C4 . 1.423(4) ?
C3 C15 . 1.499(4) ?
C4 C5 . 1.418(4) ?
C4 C16 . 1.499(4) ?
C5 C17 . 1.493(4) ?
C6 C11 . 1.388(4) ?
C6 C7 . 1.393(4) ?
C7 C8 . 1.385(4) ?
C7 H7 . 0.9300 ?
C8 C9 . 1.386(5) ?
C8 C12 . 1.496(5) ?
C9 C10 . 1.375(5) ?
C9 H9 . 0.9300 ?
C10 C11 . 1.396(4) ?
C10 C13 . 1.500(5) ?
C11 H11 . 0.9300 ?
C14 H14A . 0.9600 ?
C14 H14B . 0.9600 ?
C14 H14C . 0.9600 ?
C15 H15A . 0.9600 ?
C15 H15B . 0.9600 ?
C15 H15C . 0.9600 ?
C16 H16A . 0.9600 ?
C16 H16B . 0.9600 ?
C16 H16C . 0.9600 ?
C17 H17A . 0.9600 ?
C17 H17B . 0.9600 ?
C17 H17C . 0.9600 ?
